data_1565389
loop_
_publ_author_name
'\,Sahin, Musa'
'E\(glence-Bak\?ir, Song\"ul'
'Alpay, Merve'
'Alpay, Selin'
'\"Ozmerdivenli, Recep'
'\"Ulk\"useven, Bahri'

_publ_section_title
;
 Effective copper(II) and nickel(II) complexes with N3O and ON3
 thiosemicarbazidato ligands. Synthesis, structural analysis and in vitro
 cytotoxity on melanoma B16F10 cells
;
_journal_name_full 'Inorganica Chimica Acta'
_journal_page_first 119347
_journal_paper_doi 10.1016/j.ica.2019.119347
_journal_volume 502
_journal_year 2020
_chemical_formula_moiety 'C18 H15 Br3 N4 Ni O S'
_chemical_formula_sum 'C18 H15 Br3 N4 Ni O S'
_chemical_formula_weight 633.84
_space_group_crystal_system triclinic
_space_group_IT_number 2
_space_group_name_Hall '-P 1'
_space_group_name_H-M_alt 'P -1'
_atom_sites_solution_hydrogens geom
_audit_creation_method SHELXL-2014/7
_cell_angle_alpha 107.93(2)
_cell_angle_beta 101.94(2)
_cell_angle_gamma 93.81(2)
_cell_formula_units_Z 2
_cell_length_a 7.082(6)
_cell_length_b 12.394(10)
_cell_length_c 13.144(10)
_cell_measurement_temperature 302(2)
_cell_volume 1063.4(15)
_computing_structure_refinement 'SHELXL-2014/7 (Sheldrick, 2014)'
_diffrn_ambient_temperature 302(2)
_diffrn_measured_fraction_theta_full 0.988
_diffrn_measured_fraction_theta_max 0.988
_diffrn_radiation_type MoK\a
_diffrn_radiation_wavelength 0.71073
_diffrn_reflns_av_R_equivalents 0.1593
_diffrn_reflns_av_unetI/netI 0.4123
_diffrn_reflns_Laue_measured_fraction_full 0.988
_diffrn_reflns_Laue_measured_fraction_max 0.988
_diffrn_reflns_limit_h_max 7
_diffrn_reflns_limit_h_min -8
_diffrn_reflns_limit_k_max 14
_diffrn_reflns_limit_k_min -14
_diffrn_reflns_limit_l_max 14
_diffrn_reflns_limit_l_min -15
_diffrn_reflns_number 6847
_diffrn_reflns_point_group_measured_fraction_full 0.988
_diffrn_reflns_point_group_measured_fraction_max 0.988
_diffrn_reflns_theta_full 25.000
_diffrn_reflns_theta_max 25.000
_diffrn_reflns_theta_min 2.790
_exptl_absorpt_coefficient_mu 6.664
_exptl_crystal_density_diffrn 1.980
_exptl_crystal_F_000 616
_refine_diff_density_max 2.849
_refine_diff_density_min -0.945
_refine_diff_density_rms 0.256
_refine_ls_extinction_coef 0.006(3)
_refine_ls_extinction_expression Fc^*^=kFc[1+0.001xFc^2^\l^3^/sin(2\q)]^-1/4^
_refine_ls_extinction_method 'SHELXL-2014/7 (Sheldrick 2014'
_refine_ls_goodness_of_fit_ref 0.971
_refine_ls_hydrogen_treatment constr
_refine_ls_matrix_type full
_refine_ls_number_parameters 256
_refine_ls_number_reflns 3715
_refine_ls_number_restraints 268
_refine_ls_restrained_S_all 0.938
_refine_ls_R_factor_all 0.3234
_refine_ls_R_factor_gt 0.1265
_refine_ls_shift/su_max 0.088
_refine_ls_shift/su_mean 0.003
_refine_ls_structure_factor_coef Fsqd
_refine_ls_weighting_details 'w=1/[\s^2^(Fo^2^)+(0.1753P)^2^+8.3775P] where P=(Fo^2^+2Fc^2^)/3'
_refine_ls_weighting_scheme calc
_refine_ls_wR_factor_gt 0.2879
_refine_ls_wR_factor_ref 0.3827
_reflns_Friedel_coverage 0.000
_reflns_Friedel_fraction_full .
_reflns_Friedel_fraction_max .
_reflns_number_gt 1240
_reflns_number_total 3715
_reflns_threshold_expression 'I > 2\s(I)'
_cod_data_source_file 1acif.cif
_cod_data_source_block sm39_a
_cod_database_code 1565389
_shelx_shelxl_version_number 2014/7
_shelx_space_group_comment
;
The symmetry employed for this shelxl refinement is uniquely defined
by the following loop, which should always be used as a source of
symmetry information in preference to the above space-group names.
They are only intended as comments.
;

loop_
_space_group_symop_operation_xyz
'x, y, z'
'-x, -y, -z'

loop_
_atom_site_label
_atom_site_type_symbol
_atom_site_fract_x
_atom_site_fract_y
_atom_site_fract_z
_atom_site_U_iso_or_equiv
_atom_site_adp_type
_atom_site_occupancy
_atom_site_site_symmetry_order
_atom_site_calc_flag
_atom_site_refinement_flags_posn
_atom_site_refinement_flags_adp
_atom_site_refinement_flags_occupancy
_atom_site_disorder_assembly
_atom_site_disorder_group
Br1 Br 0.7061(4) 0.1813(3) 0.8423(3) 0.0606(12) Uani 1 1 d . . . . .
Ni Ni 0.2405(4) 0.4979(3) 0.4892(2) 0.0302(10) Uani 1 1 d . . . . .
Br3 Br -0.2837(5) 0.6637(3) 0.0291(2) 0.0649(12) Uani 1 1 d . . . . .
Br2 Br 0.2188(6) 0.0843(3) 0.4181(3) 0.0805(14) Uani 1 1 d . . . . .
S S 0.5118(14) 0.7668(8) 0.8023(6) 0.076(3) Uani 1 1 d . . . . .
O1 O 0.108(2) 0.4320(15) 0.3421(13) 0.041(5) Uani 1 1 d . . . . .
N2 N 0.302(3) 0.7334(17) 0.6009(16) 0.031(4) Uani 1 1 d . U . . .
N1 N 0.373(3) 0.5666(18) 0.6362(14) 0.050(10) Uani 1.04(6) 1 d . U . . .
N3 N 0.208(3) 0.6501(16) 0.4983(15) 0.029(4) Uani 1 1 d . U . . .
C5 C 0.109(3) 0.683(2) 0.4199(19) 0.034(4) Uani 1 1 d . U . . .
H7 H 0.0965 0.7604 0.4366 0.041 Uiso 1 1 calc R U . . .
N4 N 0.270(3) 0.3509(18) 0.4885(17) 0.042(6) Uani 1 1 d . U . . .
H4 H 0.2175 0.2979 0.4270 0.051 Uiso 1 1 calc R U . . .
C8 C 0.031(4) 0.491(2) 0.282(2) 0.036(3) Uani 1 1 d . U . . .
C13 C 0.461(3) 0.392(2) 0.674(2) 0.038(3) Uani 1 1 d . U . . .
C14 C 0.567(3) 0.354(2) 0.758(2) 0.039(3) Uani 1 1 d . U . . .
H8 H 0.6343 0.4071 0.8248 0.047 Uiso 1 1 calc R U . . .
C18 C 0.570(4) 0.234(2) 0.739(2) 0.041(3) Uani 1 1 d . U . . .
C6 C 0.021(3) 0.611(2) 0.314(2) 0.035(3) Uani 1 1 d . U . . .
C7 C -0.065(3) 0.662(2) 0.238(2) 0.037(3) Uani 1 1 d . U . . .
H6 H -0.0587 0.7413 0.2600 0.044 Uiso 1 1 calc R U . . .
C12 C 0.466(3) 0.509(2) 0.702(2) 0.037(4) Uani 1 1 d . U . . .
H2 H 0.5389 0.5535 0.7714 0.044 Uiso 1 1 calc R U . . .
C4 C 0.387(4) 0.684(2) 0.667(2) 0.037(7) Uani 1 1 d . U . . .
C9 C -0.065(3) 0.424(2) 0.168(2) 0.040(3) Uani 1 1 d . U . . .
H3 H -0.0644 0.3457 0.1420 0.048 Uiso 1 1 calc R U . . .
C16 C 0.356(4) 0.196(2) 0.553(2) 0.040(4) Uani 1 1 d . U . . .
C15 C 0.358(4) 0.315(2) 0.566(2) 0.039(3) Uani 1 1 d . U . . .
C11 C -0.161(3) 0.480(2) 0.096(2) 0.042(4) Uani 1 1 d . U . . .
H9 H -0.2269 0.4372 0.0239 0.050 Uiso 1 1 calc R U . . .
C10 C -0.158(4) 0.599(2) 0.132(2) 0.040(3) Uani 1 1 d . U . . .
C17 C 0.448(3) 0.156(2) 0.635(2) 0.042(4) Uani 1 1 d . U . . .
H10 H 0.4323 0.0778 0.6234 0.051 Uiso 1 1 calc R U . . .
C3 C 0.398(6) 0.895(3) 0.818(4) 0.118(10) Uani 1 1 d . U . . .
H1A H 0.4814 0.9548 0.8814 0.142 Uiso 1 1 calc R U . . .
H1B H 0.4030 0.9180 0.7543 0.142 Uiso 1 1 calc R U . . .
C2 C 0.209(6) 0.899(3) 0.831(4) 0.119(10) Uani 1 1 d . U . . .
H2A H 0.1211 0.8457 0.7656 0.143 Uiso 1 1 calc R U . . .
H2B H 0.1983 0.8724 0.8924 0.143 Uiso 1 1 calc R U . . .
C1 C 0.145(6) 1.006(3) 0.851(3) 0.127(10) Uani 1 1 d . U . . .
H4A H 0.2518 1.0633 0.8609 0.190 Uiso 1 1 calc R U . . .
H4B H 0.0956 1.0246 0.9161 0.190 Uiso 1 1 calc R U . . .
H4C H 0.0433 1.0046 0.7892 0.190 Uiso 1 1 calc R U . . .

loop_
_atom_site_aniso_label
_atom_site_aniso_U_11
_atom_site_aniso_U_22
_atom_site_aniso_U_33
_atom_site_aniso_U_23
_atom_site_aniso_U_13
_atom_site_aniso_U_12
Br1 0.056(2) 0.053(2) 0.069(2) 0.0306(18) -0.0103(17) 0.0144(16)
Ni 0.0251(19) 0.044(2) 0.0249(19) 0.0149(16) 0.0058(15) 0.0076(16)
Br3 0.062(2) 0.099(3) 0.043(2) 0.0401(19) 0.0032(16) 0.024(2)
Br2 0.100(3) 0.053(2) 0.067(2) 0.0071(19) -0.010(2) 0.016(2)
S 0.102(7) 0.065(6) 0.037(5) 0.010(4) -0.019(5) -0.001(5)
O1 0.038(11) 0.049(13) 0.024(9) 0.004(9) -0.004(9) -0.001(9)
N2 0.037(9) 0.024(9) 0.028(8) 0.007(7) -0.001(7) 0.008(7)
N1 0.091(19) 0.036(17) 0.008(11) -0.003(10) -0.012(10) 0.024(13)
N3 0.035(9) 0.022(9) 0.027(8) 0.011(7) -0.001(7) 0.008(7)
C5 0.035(8) 0.049(8) 0.032(7) 0.027(6) 0.016(7) 0.006(7)
N4 0.056(14) 0.049(15) 0.040(13) 0.027(11) 0.025(12) 0.026(12)
C8 0.033(7) 0.051(7) 0.034(6) 0.025(6) 0.010(6) 0.007(6)
C13 0.031(6) 0.049(7) 0.035(7) 0.018(6) 0.007(6) 0.004(6)
C14 0.033(7) 0.050(7) 0.037(7) 0.018(6) 0.008(6) 0.003(6)
C18 0.035(7) 0.050(7) 0.038(7) 0.017(6) 0.008(6) 0.004(6)
C6 0.033(7) 0.050(7) 0.033(6) 0.026(6) 0.014(6) 0.006(6)
C7 0.033(7) 0.051(8) 0.036(6) 0.025(6) 0.011(6) 0.006(6)
C12 0.029(7) 0.049(8) 0.033(8) 0.017(7) 0.007(7) 0.003(7)
C4 0.053(17) 0.011(15) 0.040(16) -0.004(12) 0.021(14) -0.013(13)
C9 0.035(7) 0.053(8) 0.038(7) 0.023(6) 0.008(6) 0.007(6)
C16 0.037(7) 0.049(7) 0.037(7) 0.018(6) 0.009(6) 0.002(6)
C15 0.035(7) 0.049(7) 0.036(7) 0.018(6) 0.008(6) 0.003(6)
C11 0.035(7) 0.055(8) 0.039(7) 0.022(6) 0.006(6) 0.006(6)
C10 0.034(7) 0.054(8) 0.038(6) 0.022(6) 0.009(6) 0.006(6)
C17 0.037(7) 0.050(7) 0.039(7) 0.017(6) 0.008(6) 0.003(6)
C3 0.127(19) 0.073(16) 0.129(19) 0.009(14) 0.001(17) 0.052(16)
C2 0.128(19) 0.075(15) 0.130(18) 0.008(14) 0.002(17) 0.052(16)
C1 0.13(2) 0.080(17) 0.14(2) 0.002(16) -0.001(18) 0.053(16)

loop_
_atom_type_symbol
_atom_type_description
_atom_type_scat_dispersion_real
_atom_type_scat_dispersion_imag
_atom_type_scat_source
C C 0.0033 0.0016 'International Tables Vol C Tables 4.2.6.8 and 6.1.1.4'
H H 0.0000 0.0000 'International Tables Vol C Tables 4.2.6.8 and 6.1.1.4'
Br Br -0.2901 2.4595 'International Tables Vol C Tables 4.2.6.8 and 6.1.1.4'
N N 0.0061 0.0033 'International Tables Vol C Tables 4.2.6.8 and 6.1.1.4'
Ni Ni 0.3393 1.1124 'International Tables Vol C Tables 4.2.6.8 and 6.1.1.4'
O O 0.0106 0.0060 'International Tables Vol C Tables 4.2.6.8 and 6.1.1.4'
S S 0.1246 0.1234 'International Tables Vol C Tables 4.2.6.8 and 6.1.1.4'

loop_
_geom_angle_atom_site_label_1
_geom_angle_atom_site_label_2
_geom_angle_atom_site_label_3
_geom_angle
_geom_angle_site_symmetry_1
_geom_angle_site_symmetry_3
N1 Ni N4 94.5(9) . .
N1 Ni O1 178.9(9) . .
N4 Ni O1 86.6(9) . .
N1 Ni N3 82.9(8) . .
N4 Ni N3 176.6(8) . .
O1 Ni N3 96.0(8) . .
C4 S C3 100.4(17) . .
C8 O1 Ni 123.2(17) . .
C4 N2 N3 110.0(19) . .
C12 N1 C4 124(2) . .
C12 N1 Ni 124.5(18) . .
C4 N1 Ni 111.3(16) . .
C5 N3 N2 119(2) . .
C5 N3 Ni 126.0(17) . .
N2 N3 Ni 114.6(13) . .
N3 C5 C6 125(2) . .
N3 C5 H7 117.6 . .
C6 C5 H7 117.6 . .
C15 N4 Ni 130(2) . .
C15 N4 H4 115.0 . .
Ni N4 H4 115.0 . .
O1 C8 C6 129(2) . .
O1 C8 C9 115(2) . .
C6 C8 C9 116(2) . .
C12 C13 C14 115(2) . .
C12 C13 C15 121(2) . .
C14 C13 C15 124(3) . .
C18 C14 C13 120(2) . .
C18 C14 H8 120.1 . .
C13 C14 H8 120.1 . .
C14 C18 C17 117(2) . .
C14 C18 Br1 121.7(19) . .
C17 C18 Br1 121(2) . .
C7 C6 C5 117(2) . .
C7 C6 C8 122(2) . .
C5 C6 C8 121(2) . .
C10 C7 C6 122(3) . .
C10 C7 H6 119.0 . .
C6 C7 H6 119.0 . .
N1 C12 C13 126(2) . .
N1 C12 H2 116.7 . .
C13 C12 H2 116.8 . .
N2 C4 N1 121(2) . .
N2 C4 S 120.1(19) . .
N1 C4 S 119(2) . .
C11 C9 C8 120(3) . .
C11 C9 H3 120.0 . .
C8 C9 H3 120.0 . .
C17 C16 C15 123(3) . .
C17 C16 Br2 117(2) . .
C15 C16 Br2 119.9(19) . .
N4 C15 C16 122(2) . .
N4 C15 C13 123(3) . .
C16 C15 C13 115(2) . .
C9 C11 C10 121(3) . .
C9 C11 H9 119.7 . .
C10 C11 H9 119.7 . .
C7 C10 C11 120(2) . .
C7 C10 Br3 123(2) . .
C11 C10 Br3 116.8(19) . .
C16 C17 C18 121(3) . .
C16 C17 H10 119.4 . .
C18 C17 H10 119.4 . .
C2 C3 S 122(3) . .
C2 C3 H1A 106.8 . .
S C3 H1A 106.8 . .
C2 C3 H1B 106.8 . .
S C3 H1B 106.8 . .
H1A C3 H1B 106.7 . .
C1 C2 C3 116(4) . .
C1 C2 H2A 108.4 . .
C3 C2 H2A 108.3 . .
C1 C2 H2B 108.4 . .
C3 C2 H2B 108.4 . .
H2A C2 H2B 107.4 . .
C2 C1 H4A 109.5 . .
C2 C1 H4B 109.5 . .
H4A C1 H4B 109.5 . .
C2 C1 H4C 109.5 . .
H4A C1 H4C 109.5 . .
H4B C1 H4C 109.5 . .

loop_
_geom_bond_atom_site_label_1
_geom_bond_atom_site_label_2
_geom_bond_distance
_geom_bond_site_symmetry_2
Br1 C18 1.82(3) .
Ni N1 1.863(18) .
Ni N4 1.84(2) .
Ni O1 1.859(16) .
Ni N3 1.887(18) .
Br3 C10 1.88(3) .
Br2 C16 1.89(3) .
S C4 1.76(3) .
S C3 1.81(3) .
O1 C8 1.30(3) .
N2 C4 1.28(3) .
N2 N3 1.42(3) .
N1 C12 1.37(3) .
N1 C4 1.38(3) .
N3 C5 1.31(3) .
C5 C6 1.39(3) .
C5 H7 0.9300 .
N4 C15 1.30(3) .
N4 H4 0.8600 .
C8 C6 1.42(4) .
C8 C9 1.46(3) .
C13 C12 1.38(3) .
C13 C14 1.41(3) .
C13 C15 1.45(3) .
C14 C18 1.43(3) .
C14 H8 0.9300 .
C18 C17 1.46(3) .
C6 C7 1.40(3) .
C7 C10 1.36(3) .
C7 H6 0.9300 .
C12 H2 0.9300 .
C9 C11 1.43(3) .
C9 H3 0.9300 .
C16 C17 1.38(3) .
C16 C15 1.43(3) .
C11 C10 1.40(4) .
C11 H9 0.9300 .
C17 H10 0.9300 .
C3 C2 1.39(5) .
C3 H1A 0.9700 .
C3 H1B 0.9700 .
C2 C1 1.40(5) .
C2 H2A 0.9700 .
C2 H2B 0.9700 .
C1 H4A 0.9600 .
C1 H4B 0.9600 .
C1 H4C 0.9600 .
